data_2241484
loop_
_publ_author_name
'Boudjarda, Azzedine'
'Bouchouit, Karim'
'Arroudj, Samiha'
'Bouacida, Sofiane'
'Merazig, Hocine'

_publ_section_title
;
 Crystal structure of bis(quinolin-1-ium) tetrachloridoferrate(III)
 chloride
;
_journal_coeditor_code CQ2018
_journal_issue 12
_journal_name_full 'Acta Crystallographica Section E'
_journal_page_first m273
_journal_page_last m274
_journal_paper_doi 10.1107/S2056989015024548
_journal_volume 71
_journal_year 2015
_chemical_formula_iupac '(C9 H8 N)2 [Fe Cl4] Cl'
_chemical_formula_moiety '2(C9 H8 N +), Cl4 Fe -, Cl -'
_chemical_formula_sum 'C18 H16 Cl5 Fe N2'
_chemical_formula_weight 493.43
_chemical_name_systematic
;
Bis(quinolin-1-ium) tetrachloridoferrate(III) chloride
;
_space_group_IT_number 2
_symmetry_cell_setting triclinic
_symmetry_space_group_name_Hall '-P 1'
_symmetry_space_group_name_H-M 'P -1'
_atom_sites_solution_hydrogens geom
_atom_sites_solution_primary direct
_atom_sites_solution_secondary difmap
_audit_conform_dict_name cif_core.dic
_audit_conform_dict_version 2.3
_audit_creation_method 'WinGX routine CIF_UPDATE'
_cell_angle_alpha 109.626(18)
_cell_angle_beta 100.197(19)
_cell_angle_gamma 90.893(19)
_cell_formula_units_Z 2
_cell_length_a 8.424(2)
_cell_length_b 10.435(3)
_cell_length_c 13.022(4)
_cell_measurement_reflns_used 2434
_cell_measurement_temperature 295(2)
_cell_measurement_theta_max 24.89
_cell_measurement_theta_min 2.46
_cell_volume 1057.7(5)
_computing_cell_refinement
;
SAINT (Bruker, 2011)
;
_computing_data_collection
;
APEX2 (Bruker, 2011)
;
_computing_data_reduction
;
SAINT (Bruker, 2011)
;
_computing_molecular_graphics
;
ORTEP-3 for Windows (Farrugia, 2012) and DIAMOND (Brandenburg & Berndt,
2001)
;
_computing_publication_material
;
WinGX (Farrugia, 2012)
;
_computing_structure_refinement
;
SHELXL97 (Sheldrick, 2008)
;
_computing_structure_solution
;
SIR2002 (Burla <i>et al.</i>,  2005)
;
_diffrn_ambient_temperature 295(2)
_diffrn_measured_fraction_theta_full 0.994
_diffrn_measured_fraction_theta_max 0.994
_diffrn_measurement_device_type 'Bruker APEXII'
_diffrn_measurement_method 'CCD rotation images, thin slices'
_diffrn_radiation_monochromator graphite
_diffrn_radiation_type MoK\a
_diffrn_radiation_wavelength 0.71073
_diffrn_reflns_av_R_equivalents 0.043
_diffrn_reflns_limit_h_max 9
_diffrn_reflns_limit_h_min -10
_diffrn_reflns_limit_k_max 12
_diffrn_reflns_limit_k_min -12
_diffrn_reflns_limit_l_max 15
_diffrn_reflns_limit_l_min -15
_diffrn_reflns_number 9378
_diffrn_reflns_theta_full 25.08
_diffrn_reflns_theta_max 25.08
_diffrn_reflns_theta_min 3.09
_exptl_absorpt_coefficient_mu 1.349
_exptl_absorpt_correction_T_max 0.9215
_exptl_absorpt_correction_T_min 0.8991
_exptl_absorpt_correction_type multi-scan
_exptl_absorpt_process_details
;
(SADABS; Sheldrick, 2002)
;
_exptl_crystal_colour Brown
_exptl_crystal_density_diffrn 1.549
_exptl_crystal_density_method 'not measured'
_exptl_crystal_description prism
_exptl_crystal_F_000 498
_exptl_crystal_size_max 0.12
_exptl_crystal_size_mid 0.05
_exptl_crystal_size_min 0.04
_refine_diff_density_max 0.293
_refine_diff_density_min -0.305
_refine_ls_extinction_method none
_refine_ls_goodness_of_fit_ref 1.01
_refine_ls_hydrogen_treatment constr
_refine_ls_matrix_type full
_refine_ls_number_parameters 235
_refine_ls_number_reflns 3738
_refine_ls_number_restraints 0
_refine_ls_restrained_S_all 1.01
_refine_ls_R_factor_all 0.0491
_refine_ls_R_factor_gt 0.0328
_refine_ls_shift/su_max 0.001
_refine_ls_shift/su_mean 0
_refine_ls_structure_factor_coef Fsqd
_refine_ls_weighting_details 'calc w=1/[\s^2^(Fo^2^)+(0.0268P)^2^+0.0315P] where P=(Fo^2^+2Fc^2^)/3'
_refine_ls_weighting_scheme calc
_refine_ls_wR_factor_gt 0.0682
_refine_ls_wR_factor_ref 0.0743
_reflns_number_gt 2927
_reflns_number_total 3738
_reflns_threshold_expression >2sigma(I)
_cod_data_source_file cq2018sup1.cif
_cod_data_source_block I
_cod_database_code 2241484

loop_
_symmetry_equiv_pos_as_xyz
'x, y, z'
'-x, -y, -z'

loop_
_atom_site_type_symbol
_atom_site_label
_atom_site_fract_x
_atom_site_fract_y
_atom_site_fract_z
_atom_site_U_iso_or_equiv
_atom_site_adp_type
_atom_site_calc_flag
_atom_site_refinement_flags
_atom_site_occupancy
_atom_site_symmetry_multiplicity
Fe Fe1 0.11617(5) -0.18619(4) 0.64487(3) 0.02192(12) Uani d . 1 1
Cl Cl4 0.29503(9) -0.33664(7) 0.60671(6) 0.03500(19) Uani d . 1 1
Cl Cl3 -0.12466(8) -0.28089(7) 0.55023(6) 0.02990(18) Uani d . 1 1
Cl Cl1 0.17477(8) -0.00943(7) 0.59992(6) 0.02792(17) Uani d . 1 1
Cl Cl5 0.40919(9) 0.25683(8) 1.05985(6) 0.0361(2) Uani d . 1 1
Cl Cl2 0.11071(11) -0.11756(8) 0.82228(6) 0.0407(2) Uani d . 1 1
N N1A 0.8158(3) 0.5396(2) 0.83436(18) 0.0227(5) Uani d . 1 1
H H1A 0.7565 0.5992 0.8689 0.027 Uiso calc R 1 1
N N1B 0.4922(3) 0.1123(2) 0.83299(18) 0.0263(5) Uani d . 1 1
H H1B 0.4486 0.1429 0.8906 0.032 Uiso calc R 1 1
C C4A 0.9484(3) 0.3350(3) 0.8123(2) 0.0209(6) Uani d . 1 1
C C3B 0.6376(3) 0.0137(3) 0.6543(2) 0.0286(7) Uani d . 1 1
H H3B 0.689 -0.0202 0.5941 0.034 Uiso calc R 1 1
C C3A 1.0018(3) 0.3528(3) 0.7215(2) 0.0256(6) Uani d . 1 1
H H3A 1.0639 0.2886 0.6816 0.031 Uiso calc R 1 1
C C8B 0.4286(3) 0.3164(3) 0.7925(2) 0.0269(6) Uani d . 1 1
H H8B 0.3793 0.348 0.8539 0.032 Uiso calc R 1 1
C C9A 0.8504(3) 0.4318(3) 0.8695(2) 0.0214(6) Uani d . 1 1
C C2B 0.6258(3) -0.0606(3) 0.7210(2) 0.0317(7) Uani d . 1 1
H H2B 0.6671 -0.1457 0.7061 0.038 Uiso calc R 1 1
C C6A 0.9269(3) 0.2136(3) 0.9376(2) 0.0312(7) Uani d . 1 1
H H6A 0.9539 0.1416 0.9625 0.037 Uiso calc R 1 1
C C7A 0.8267(3) 0.3101(3) 0.9917(2) 0.0282(7) Uani d . 1 1
H H7A 0.7859 0.2996 1.0505 0.034 Uiso calc R 1 1
C C7B 0.4349(3) 0.3917(3) 0.7256(2) 0.0310(7) Uani d . 1 1
H H7B 0.3901 0.4754 0.7418 0.037 Uiso calc R 1 1
C C4B 0.5727(3) 0.1417(3) 0.6753(2) 0.0211(6) Uani d . 1 1
C C9B 0.4972(3) 0.1909(3) 0.7676(2) 0.0217(6) Uani d . 1 1
C C5A 0.9848(3) 0.2239(3) 0.8496(2) 0.0277(6) Uani d . 1 1
H H5A 1.0486 0.1579 0.8137 0.033 Uiso calc R 1 1
C C1B 0.5514(3) -0.0082(3) 0.8115(2) 0.0319(7) Uani d . 1 1
H H1B1 0.5431 -0.0585 0.8576 0.038 Uiso calc R 1 1
C C5B 0.5761(3) 0.2235(3) 0.6085(2) 0.0274(7) Uani d . 1 1
H H5B 0.6258 0.1942 0.5471 0.033 Uiso calc R 1 1
C C8A 0.7892(3) 0.4185(3) 0.9588(2) 0.0244(6) Uani d . 1 1
H H8A 0.724 0.4826 0.9951 0.029 Uiso calc R 1 1
C C1A 0.8687(3) 0.5569(3) 0.7502(2) 0.0274(7) Uani d . 1 1
H H1A1 0.8423 0.6326 0.7302 0.033 Uiso calc R 1 1
C C2A 0.9637(3) 0.4630(3) 0.6912(2) 0.0282(7) Uani d . 1 1
H H2A 1.0007 0.4752 0.6317 0.034 Uiso calc R 1 1
C C6B 0.5079(3) 0.3445(3) 0.6328(2) 0.0309(7) Uani d . 1 1
H H6B 0.5097 0.3965 0.5873 0.037 Uiso calc R 1 1

loop_
_atom_site_aniso_label
_atom_site_aniso_U_11
_atom_site_aniso_U_22
_atom_site_aniso_U_33
_atom_site_aniso_U_12
_atom_site_aniso_U_13
_atom_site_aniso_U_23
Fe1 0.0269(2) 0.0194(2) 0.0219(2) 0.00239(16) 0.00657(17) 0.00933(17)
Cl4 0.0363(4) 0.0294(4) 0.0470(5) 0.0126(3) 0.0145(4) 0.0193(4)
Cl3 0.0271(4) 0.0295(4) 0.0319(4) -0.0008(3) 0.0076(3) 0.0082(3)
Cl1 0.0317(4) 0.0243(4) 0.0322(4) 0.0010(3) 0.0065(3) 0.0154(3)
Cl5 0.0490(5) 0.0359(4) 0.0313(4) 0.0214(4) 0.0196(4) 0.0149(3)
Cl2 0.0691(6) 0.0341(4) 0.0230(4) 0.0088(4) 0.0136(4) 0.0126(3)
N1A 0.0248(12) 0.0170(12) 0.0259(13) 0.0046(9) 0.0097(10) 0.0043(10)
N1B 0.0307(13) 0.0301(14) 0.0209(12) 0.0049(11) 0.0092(11) 0.0101(11)
C4A 0.0192(13) 0.0188(14) 0.0216(14) 0.0011(11) 0.0015(11) 0.0042(12)
C3B 0.0278(15) 0.0293(17) 0.0266(16) 0.0024(13) 0.0097(13) 0.0046(13)
C3A 0.0248(15) 0.0246(16) 0.0260(15) 0.0023(12) 0.0104(12) 0.0043(13)
C8B 0.0255(15) 0.0257(16) 0.0272(16) 0.0052(12) 0.0086(13) 0.0041(13)
C9A 0.0180(13) 0.0197(15) 0.0228(14) -0.0033(11) 0.0016(12) 0.0041(12)
C2B 0.0358(17) 0.0210(16) 0.0387(18) 0.0083(13) 0.0113(15) 0.0085(14)
C6A 0.0361(17) 0.0306(17) 0.0308(17) 0.0038(14) 0.0027(14) 0.0175(14)
C7A 0.0302(16) 0.0335(17) 0.0215(15) -0.0024(13) 0.0030(13) 0.0116(13)
C7B 0.0296(16) 0.0240(16) 0.0372(18) 0.0035(13) 0.0004(14) 0.0108(14)
C4B 0.0190(14) 0.0234(15) 0.0186(14) -0.0006(11) 0.0030(11) 0.0048(12)
C9B 0.0186(14) 0.0222(15) 0.0217(14) -0.0022(11) 0.0011(12) 0.0059(12)
C5A 0.0278(15) 0.0238(16) 0.0315(16) 0.0070(12) 0.0041(13) 0.0101(13)
C1B 0.0357(17) 0.0297(17) 0.0359(18) 0.0046(14) 0.0097(14) 0.0170(14)
C5B 0.0268(15) 0.0330(17) 0.0223(15) -0.0012(13) 0.0042(13) 0.0099(13)
C8A 0.0236(14) 0.0273(16) 0.0197(14) 0.0036(12) 0.0059(12) 0.0039(12)
C1A 0.0300(16) 0.0217(15) 0.0345(17) -0.0011(12) 0.0081(14) 0.0138(13)
C2A 0.0302(16) 0.0298(17) 0.0296(16) -0.0002(13) 0.0135(13) 0.0127(14)
C6B 0.0298(16) 0.0327(18) 0.0319(17) -0.0022(13) -0.0007(14) 0.0169(14)

loop_
_atom_type_symbol
_atom_type_description
_atom_type_scat_dispersion_real
_atom_type_scat_dispersion_imag
_atom_type_scat_source
C C 0.0033 0.0016 'International Tables Vol C Tables 4.2.6.8 and 6.1.1.4'
H H 0 0 'International Tables Vol C Tables 4.2.6.8 and 6.1.1.4'
N N 0.0061 0.0033 'International Tables Vol C Tables 4.2.6.8 and 6.1.1.4'
Cl Cl 0.1484 0.1585 'International Tables Vol C Tables 4.2.6.8 and 6.1.1.4'
Fe Fe 0.3463 0.8444 'International Tables Vol C Tables 4.2.6.8 and 6.1.1.4'

loop_
_geom_angle_atom_site_label_1
_geom_angle_atom_site_label_2
_geom_angle_atom_site_label_3
_geom_angle
Cl2 Fe1 Cl1 108.97(4)
Cl2 Fe1 Cl4 110.06(4)
Cl1 Fe1 Cl4 110.70(4)
Cl2 Fe1 Cl3 108.87(4)
Cl1 Fe1 Cl3 109.03(4)
Cl4 Fe1 Cl3 109.18(4)
C1A N1A C9A 123.3(2)
C1A N1A H1A 118.3
C9A N1A H1A 118.3
C1B N1B C9B 122.9(2)
C1B N1B H1B 118.5
C9B N1B H1B 118.5
C3A C4A C9A 118.6(2)
C3A C4A C5A 123.9(3)
C9A C4A C5A 117.6(2)
C2B C3B C4B 120.7(3)
C2B C3B H3B 119.7
C4B C3B H3B 119.7
C2A C3A C4A 120.6(3)
C2A C3A H3A 119.7
C4A C3A H3A 119.7
C7B C8B C9B 119.1(3)
C7B C8B H8B 120.4
C9B C8B H8B 120.4
N1A C9A C8A 120.6(2)
N1A C9A C4A 117.8(2)
C8A C9A C4A 121.6(2)
C3B C2B C1B 119.3(3)
C3B C2B H2B 120.4
C1B C2B H2B 120.4
C5A C6A C7A 121.1(3)
C5A C6A H6A 119.4
C7A C6A H6A 119.4
C8A C7A C6A 120.6(3)
C8A C7A H7A 119.7
C6A C7A H7A 119.7
C8B C7B C6B 120.7(3)
C8B C7B H7B 119.6
C6B C7B H7B 119.6
C9B C4B C3B 118.3(2)
C9B C4B C5B 117.5(2)
C3B C4B C5B 124.2(2)
N1B C9B C8B 120.6(2)
N1B C9B C4B 118.2(2)
C8B C9B C4B 121.2(2)
C6A C5A C4A 120.1(3)
C6A C5A H5A 119.9
C4A C5A H5A 119.9
N1B C1B C2B 120.6(3)
N1B C1B H1B1 119.7
C2B C1B H1B1 119.7
C6B C5B C4B 120.8(3)
C6B C5B H5B 119.6
C4B C5B H5B 119.6
C7A C8A C9A 118.9(3)
C7A C8A H8A 120.5
C9A C8A H8A 120.5
N1A C1A C2A 120.5(3)
N1A C1A H1A1 119.7
C2A C1A H1A1 119.7
C3A C2A C1A 119.2(3)
C3A C2A H2A 120.4
C1A C2A H2A 120.4
C5B C6B C7B 120.6(3)
C5B C6B H6B 119.7
C7B C6B H6B 119.7

loop_
_geom_bond_atom_site_label_1
_geom_bond_atom_site_label_2
_geom_bond_distance
Fe1 Cl2 2.1862(10)
Fe1 Cl1 2.1880(9)
Fe1 Cl4 2.1901(10)
Fe1 Cl3 2.2013(10)
N1A C1A 1.317(3)
N1A C9A 1.367(3)
N1A H1A 0.86
N1B C1B 1.319(4)
N1B C9B 1.370(3)
N1B H1B 0.86
C4A C3A 1.404(4)
C4A C9A 1.412(4)
C4A C5A 1.419(4)
C3B C2B 1.359(4)
C3B C4B 1.410(4)
C3B H3B 0.93
C3A C2A 1.362(4)
C3A H3A 0.93
C8B C7B 1.361(4)
C8B C9B 1.400(4)
C8B H8B 0.93
C9A C8A 1.399(4)
C2B C1B 1.386(4)
C2B H2B 0.93
C6A C5A 1.356(4)
C6A C7A 1.408(4)
C6A H6A 0.93
C7A C8A 1.360(4)
C7A H7A 0.93
C7B C6B 1.398(4)
C7B H7B 0.93
C4B C9B 1.407(4)
C4B C5B 1.411(4)
C5A H5A 0.93
C1B H1B1 0.93
C5B C6B 1.358(4)
C5B H5B 0.93
C8A H8A 0.93
C1A C2A 1.388(4)
C1A H1A1 0.93
C2A H2A 0.93
C6B H6B 0.93

loop_
_geom_hbond_atom_site_label_D
_geom_hbond_atom_site_label_H
_geom_hbond_atom_site_label_A
_geom_hbond_site_symmetry_A
_geom_hbond_distance_DH
_geom_hbond_distance_HA
_geom_hbond_distance_DA
_geom_hbond_angle_DHA
_geom_hbond_publ_flag
N1A H1A Cl5 2_667 0.8600 2.1600 3.014(3) 174.00 yes
N1B H1B Cl5 . 0.8600 2.2100 3.043(3) 163.00 yes

loop_
_geom_torsion_atom_site_label_1
_geom_torsion_atom_site_label_2
_geom_torsion_atom_site_label_3
_geom_torsion_atom_site_label_4
_geom_torsion
C9A C4A C3A C2A 1.8(4)
C5A C4A C3A C2A -179.2(3)
C1A N1A C9A C8A -179.4(2)
C1A N1A C9A C4A 0.2(4)
C3A C4A C9A N1A -1.4(4)
C5A C4A C9A N1A 179.6(2)
C3A C4A C9A C8A 178.2(2)
C5A C4A C9A C8A -0.8(4)
C4B C3B C2B C1B -1.1(4)
C5A C6A C7A C8A -1.8(4)
C9B C8B C7B C6B 0.4(4)
C2B C3B C4B C9B 0.7(4)
C2B C3B C4B C5B -178.3(3)
C1B N1B C9B C8B 178.2(3)
C1B N1B C9B C4B -1.7(4)
C7B C8B C9B N1B -179.7(2)
C7B C8B C9B C4B 0.2(4)
C3B C4B C9B N1B 0.6(4)
C5B C4B C9B N1B 179.7(2)
C3B C4B C9B C8B -179.3(2)
C5B C4B C9B C8B -0.2(4)
C7A C6A C5A C4A 1.6(4)
C3A C4A C5A C6A -179.3(3)
C9A C4A C5A C6A -0.3(4)
C9B N1B C1B C2B 1.3(4)
C3B C2B C1B N1B 0.1(4)
C9B C4B C5B C6B -0.4(4)
C3B C4B C5B C6B 178.6(3)
C6A C7A C8A C9A 0.7(4)
N1A C9A C8A C7A -179.8(2)
C4A C9A C8A C7A 0.6(4)
C9A N1A C1A C2A 0.6(4)
C4A C3A C2A C1A -1.0(4)
N1A C1A C2A C3A -0.1(4)
C4B C5B C6B C7B 1.0(4)
C8B C7B C6B C5B -1.0(4)

_cod_database_fobs_code 2241484
